data_4301260
loop_
_publ_author_name
'Jiang Wu'
'Peter Kroll'
'H. V. Rasika Dias'

_publ_contact_author_address
;Department of Chemistry and Biochemistry 
The University of Texas at Arlington 
700 Planetarium Place, Room 130 CPB 
Arlington, Texas 76019-0065, USA
;
_publ_contact_author_email dias@uta.edu
_publ_contact_author_fax 817-272-3808
_publ_contact_author_name 'Prof. Rasika Dias'
_publ_contact_author_phone 817-272-3813
_publ_section_title
;
Gold(I) Chloride Coordinated 3-Hexyne
;
_journal_name_full 'Inorganic Chemistry'
_journal_page_first 423
_journal_page_last 425
_journal_paper_doi 10.1021/ic8020854
_journal_volume 48
_journal_year 2009
_chemical_formula_sum 'C6 H10 Au Cl'
_chemical_formula_weight 314.56
_chemical_name_common (C6H10)AuCl
_chemical_name_systematic
;

 ?

;
_space_group_IT_number 76
_symmetry_cell_setting tetragonal
_symmetry_space_group_name_Hall 'P 4w'
_symmetry_space_group_name_H-M 'P 41'
_atom_sites_solution_hydrogens geom
_atom_sites_solution_primary direct
_atom_sites_solution_secondary difmap
_audit_creation_method SHELXL-97
_cell_angle_alpha 90.00
_cell_angle_beta 90.00
_cell_angle_gamma 90.00
_cell_formula_units_Z 4
_cell_length_a 8.3936(4)
_cell_length_b 8.39360(10)
_cell_length_c 11.2283(5)
_cell_measurement_reflns_used 6453
_cell_measurement_temperature 100(2)
_cell_measurement_theta_max 28.31
_cell_measurement_theta_min 2.43
_cell_volume 791.06(5)
_computing_cell_refinement 'Bruker SMART'
_computing_data_collection 'Bruker SMART'
_computing_data_reduction 'Bruker SAINT'
_computing_molecular_graphics 'Bruker SHELXTL'
_computing_publication_material 'Bruker SHELXTL'
_computing_structure_refinement 'SHELXL-97 (Sheldrick, 1997)'
_computing_structure_solution 'SHELXS-97 (Sheldrick, 1990)'
_diffrn_ambient_temperature 100(2)
_diffrn_measured_fraction_theta_full 1.000
_diffrn_measured_fraction_theta_max 1.000
_diffrn_measurement_device_type 'CCD area detector'
_diffrn_measurement_method 'phi and omega scans'
_diffrn_radiation_monochromator graphite
_diffrn_radiation_source 'fine-focus sealed tube'
_diffrn_radiation_type MoK\a
_diffrn_radiation_wavelength 0.71073
_diffrn_reflns_av_R_equivalents 0.0260
_diffrn_reflns_av_sigmaI/netI 0.0266
_diffrn_reflns_limit_h_max 10
_diffrn_reflns_limit_h_min -10
_diffrn_reflns_limit_k_max 10
_diffrn_reflns_limit_k_min -10
_diffrn_reflns_limit_l_max 14
_diffrn_reflns_limit_l_min -14
_diffrn_reflns_number 6696
_diffrn_reflns_theta_full 26.49
_diffrn_reflns_theta_max 26.49
_diffrn_reflns_theta_min 2.43
_exptl_absorpt_coefficient_mu 18.837
_exptl_absorpt_correction_T_max 0.4527
_exptl_absorpt_correction_T_min 0.0842
_exptl_absorpt_correction_type multi-scan
_exptl_absorpt_process_details sadabs
_exptl_crystal_colour colorless
_exptl_crystal_density_diffrn 2.641
_exptl_crystal_density_method 'not measured'
_exptl_crystal_description rods
_exptl_crystal_F_000 568
_exptl_crystal_size_max 0.26
_exptl_crystal_size_mid 0.06
_exptl_crystal_size_min 0.05
_refine_diff_density_max 1.168
_refine_diff_density_min -0.569
_refine_diff_density_rms 0.107
_refine_ls_abs_structure_details 'Flack H D (1983), Acta Cryst. A39, 876-881'
_refine_ls_abs_structure_Flack 0.011(10)
_refine_ls_extinction_method none
_refine_ls_goodness_of_fit_ref 1.035
_refine_ls_hydrogen_treatment constr
_refine_ls_matrix_type full
_refine_ls_number_parameters 75
_refine_ls_number_reflns 1648
_refine_ls_number_restraints 1
_refine_ls_restrained_S_all 1.035
_refine_ls_R_factor_all 0.0149
_refine_ls_R_factor_gt 0.0145
_refine_ls_shift/su_max 0.002
_refine_ls_shift/su_mean 0.000
_refine_ls_structure_factor_coef Fsqd
_refine_ls_weighting_details 'calc w=1/[\s^2^(Fo^2^)+(0.0134P)^2^+0.0000P] where P=(Fo^2^+2Fc^2^)/3'
_refine_ls_weighting_scheme calc
_refine_ls_wR_factor_gt 0.0343
_refine_ls_wR_factor_ref 0.0345
_reflns_number_gt 1618
_reflns_number_total 1648
_reflns_threshold_expression >2sigma(I)
_cod_data_source_file ic8020854_si_002.cif
_cod_data_source_block dias568s
_cod_depositor_comments
;
The following automatic conversions were performed:
'_symmetry_cell_setting' value 'Tetragonal' changed to 'tetragonal'
according to '/home/saulius/struct/CIF-dictionaries/cif_core.dic'
dictionary named 'cif_core.dic' version 2.4.1 from 2010-06-29.

Automatic conversion script
Id: cif_fix_enum 1527 2010-12-29 10:47:43Z saulius 
;
_cod_database_code 4301260

loop_
_symmetry_equiv_pos_as_xyz
'x, y, z'
'-x, -y, z+1/2'
'-y, x, z+1/4'
'y, -x, z+3/4'

loop_
_atom_site_label
_atom_site_type_symbol
_atom_site_fract_x
_atom_site_fract_y
_atom_site_fract_z
_atom_site_U_iso_or_equiv
_atom_site_adp_type
_atom_site_occupancy
_atom_site_symmetry_multiplicity
_atom_site_calc_flag
_atom_site_refinement_flags
_atom_site_disorder_assembly
_atom_site_disorder_group
Au Au 1.107955(17) 0.089265(17) 0.37615(5) 0.01795(5) Uani 1 1 d . . .
Cl Cl 1.27101(14) -0.11265(13) 0.43308(10) 0.0257(2) Uani 1 1 d . . .
C1 C 1.2690(6) 0.4822(6) 0.3024(6) 0.0399(14) Uani 1 1 d . . .
H1A H 1.3295 0.3825 0.3063 0.060 Uiso 1 1 calc R . .
H1B H 1.3351 0.5700 0.3318 0.060 Uiso 1 1 calc R . .
H1C H 1.2381 0.5033 0.2197 0.060 Uiso 1 1 calc R . .
C2 C 1.1194(5) 0.4680(5) 0.3796(5) 0.0273(9) Uani 1 1 d . . .
H2A H 1.1513 0.4583 0.4641 0.033 Uiso 1 1 calc R . .
H2B H 1.0552 0.5663 0.3712 0.033 Uiso 1 1 calc R . .
C3 C 1.0207(5) 0.3297(6) 0.3468(4) 0.0216(9) Uani 1 1 d . . .
C4 C 0.9187(5) 0.2379(5) 0.3099(4) 0.0216(9) Uani 1 1 d . . .
C5 C 0.7722(6) 0.1723(6) 0.2577(4) 0.0246(9) Uani 1 1 d . . .
H5A H 0.7152 0.1088 0.3185 0.029 Uiso 1 1 calc R . .
H5B H 0.8003 0.1005 0.1910 0.029 Uiso 1 1 calc R . .
C6 C 0.6625(6) 0.3039(6) 0.2120(5) 0.0310(11) Uani 1 1 d . . .
H6A H 0.6396 0.3788 0.2767 0.046 Uiso 1 1 calc R . .
H6B H 0.5627 0.2568 0.1835 0.046 Uiso 1 1 calc R . .
H6C H 0.7147 0.3605 0.1464 0.046 Uiso 1 1 calc R . .

loop_
_atom_site_aniso_label
_atom_site_aniso_U_11
_atom_site_aniso_U_22
_atom_site_aniso_U_33
_atom_site_aniso_U_23
_atom_site_aniso_U_13
_atom_site_aniso_U_12
Au 0.01883(9) 0.01740(9) 0.01761(8) -0.00007(7) -0.00145(7) 0.00102(6)
Cl 0.0307(6) 0.0219(6) 0.0244(5) -0.0002(5) -0.0063(5) 0.0067(5)
C1 0.029(3) 0.029(3) 0.062(4) -0.011(3) 0.006(3) -0.004(2)
C2 0.029(2) 0.019(2) 0.034(2) -0.003(2) -0.004(2) 0.0014(17)
C3 0.023(2) 0.026(2) 0.017(2) -0.0001(16) -0.0005(15) 0.0035(18)
C4 0.023(2) 0.026(2) 0.016(2) 0.0000(18) -0.0023(17) 0.0103(18)
C5 0.021(2) 0.024(2) 0.029(2) -0.0041(18) -0.0044(18) 0.0001(19)
C6 0.024(3) 0.033(3) 0.036(3) -0.007(2) -0.009(2) 0.007(2)

loop_
_atom_type_symbol
_atom_type_description
_atom_type_scat_dispersion_real
_atom_type_scat_dispersion_imag
_atom_type_scat_source
C C 0.0033 0.0016 'International Tables Vol C Tables 4.2.6.8 and 6.1.1.4'
H H 0.0000 0.0000 'International Tables Vol C Tables 4.2.6.8 and 6.1.1.4'
Cl Cl 0.1484 0.1585 'International Tables Vol C Tables 4.2.6.8 and 6.1.1.4'
Au Au -2.0133 8.8022 'International Tables Vol C Tables 4.2.6.8 and 6.1.1.4'

loop_
_geom_angle_atom_site_label_1
_geom_angle_atom_site_label_2
_geom_angle_atom_site_label_3
_geom_angle
_geom_angle_site_symmetry_1
_geom_angle_site_symmetry_3
_geom_angle_publ_flag
C4 Au C3 32.88(17) . . ?
C4 Au Cl 167.13(13) . . ?
C3 Au Cl 159.99(12) . . ?
C4 Au Au 87.78(12) . 4_664 ?
C3 Au Au 108.94(11) . 4_664 ?
Cl Au Au 83.83(3) . 4_664 ?
C4 Au Au 83.97(12) . 3_645 ?
C3 Au Au 85.12(11) . 3_645 ?
Cl Au Au 95.71(3) . 3_645 ?
Au Au Au 137.753(4) 4_664 3_645 ?
C2 C1 H1A 109.5 . . ?
C2 C1 H1B 109.5 . . ?
H1A C1 H1B 109.5 . . ?
C2 C1 H1C 109.5 . . ?
H1A C1 H1C 109.5 . . ?
H1B C1 H1C 109.5 . . ?
C3 C2 C1 112.4(4) . . ?
C3 C2 H2A 109.1 . . ?
C1 C2 H2A 109.1 . . ?
C3 C2 H2B 109.1 . . ?
C1 C2 H2B 109.1 . . ?
H2A C2 H2B 107.9 . . ?
C4 C3 C2 166.9(5) . . ?
C4 C3 Au 72.7(3) . . ?
C2 C3 Au 120.3(3) . . ?
C3 C4 C5 163.0(5) . . ?
C3 C4 Au 74.4(3) . . ?
C5 C4 Au 122.6(3) . . ?
C4 C5 C6 111.6(4) . . ?
C4 C5 H5A 109.3 . . ?
C6 C5 H5A 109.3 . . ?
C4 C5 H5B 109.3 . . ?
C6 C5 H5B 109.3 . . ?
H5A C5 H5B 108.0 . . ?
C5 C6 H6A 109.5 . . ?
C5 C6 H6B 109.5 . . ?
H6A C6 H6B 109.5 . . ?
C5 C6 H6C 109.5 . . ?
H6A C6 H6C 109.5 . . ?
H6B C6 H6C 109.5 . . ?

loop_
_geom_bond_atom_site_label_1
_geom_bond_atom_site_label_2
_geom_bond_distance
_geom_bond_site_symmetry_2
_geom_bond_publ_flag
Au C4 2.152(4) . ?
Au C3 2.172(5) . ?
Au Cl 2.2703(11) . ?
Au Au 3.26260(15) 4_664 ?
Au Au 3.26260(15) 3_645 ?
C1 C2 1.530(7) . ?
C1 H1A 0.9800 . ?
C1 H1B 0.9800 . ?
C1 H1C 0.9800 . ?
C2 C3 1.472(7) . ?
C2 H2A 0.9900 . ?
C2 H2B 0.9900 . ?
C3 C4 1.224(6) . ?
C4 C5 1.470(6) . ?
C5 C6 1.526(6) . ?
C5 H5A 0.9900 . ?
C5 H5B 0.9900 . ?
C6 H6A 0.9800 . ?
C6 H6B 0.9800 . ?
C6 H6C 0.9800 . ?
